data_1008588
loop_
_publ_author_name
'Isnard, O'
'Soubeyroux, J L'
'Fruchart, D'
'Jacobs, T H'
'Buschow, K H J'

_publ_section_title
;
Structural and magnetic behaviour of the series Th~2~Fe~17~C~x~ (x=0 to
1.25)
;
_journal_coden_ASTM JALCEU
_journal_name_full 'Journal of Alloys Compd.'
_journal_page_first 135
_journal_page_last 145
_journal_paper_doi 10.1016/0925-8388(92)90627-L
_journal_volume 186
_journal_year 1992
_chemical_formula_structural 'Th2 Fe17 C1.164'
_chemical_formula_sum 'Fe17 Th2'
_chemical_name_systematic 'Thorium iron carbide (2/17/1.2)'
_space_group_IT_number 166
_symmetry_cell_setting trigonal
_symmetry_space_group_name_Hall '-R 3 2"'
_symmetry_space_group_name_H-M 'R -3 m :H'
_cell_angle_alpha 90
_cell_angle_beta 90
_cell_angle_gamma 120
_cell_formula_units_Z 3
_cell_length_a 8.741(1)
_cell_length_b 8.741(1)
_cell_length_c 12.558(1)
_cell_volume 830.9
_refine_ls_R_factor_all 0.035
_cod_original_sg_symbol_H-M 'R -3 m H'
_cod_database_code 1008588

loop_
_symmetry_equiv_pos_as_xyz
x,y,z
-y,x-y,z
y-x,-x,z
-y,-x,z
x,x-y,z
y-x,y,z
-x,-y,-z
y,y-x,-z
x-y,x,-z
y,x,-z
-x,y-x,-z
x-y,-y,-z
1/3+x,2/3+y,2/3+z
2/3+x,1/3+y,1/3+z
1/3-y,2/3+x-y,2/3+z
2/3-y,1/3+x-y,1/3+z
1/3-x+y,2/3-x,2/3+z
2/3-x+y,1/3-x,1/3+z
1/3-y,2/3-x,2/3+z
2/3-y,1/3-x,1/3+z
1/3+x,2/3+x-y,2/3+z
2/3+x,1/3+x-y,1/3+z
1/3-x+y,2/3+y,2/3+z
2/3-x+y,1/3+y,1/3+z
1/3-x,2/3-y,2/3-z
2/3-x,1/3-y,1/3-z
1/3+y,2/3-x+y,2/3-z
2/3+y,1/3-x+y,1/3-z
1/3+x-y,2/3+x,2/3-z
2/3+x-y,1/3+x,1/3-z
1/3+y,2/3+x,2/3-z
2/3+y,1/3+x,1/3-z
1/3-x,2/3-x+y,2/3-z
2/3-x,1/3-x+y,1/3-z
1/3+x-y,2/3-y,2/3-z
2/3+x-y,1/3-y,1/3-z

loop_
_atom_site_label
_atom_site_type_symbol
_atom_site_symmetry_multiplicity
_atom_site_Wyckoff_symbol
_atom_site_fract_x
_atom_site_fract_y
_atom_site_fract_z
_atom_site_occupancy
_atom_site_attached_hydrogens
_atom_site_calc_flag
Th1 Th0 6 c 0. 0. 0.3457(8) 1. 0 d
Fe1 Fe0 6 c 0. 0. 0.0927(6) 1. 0 d
Fe2 Fe0 9 d 0.5 0. 0.5 1. 0 d
Fe3 Fe0 18 f 0.2810(5) 0. 0. 1. 0 d
Fe4 Fe0 18 h 0.5045(3) 0.4955(3) 0.1594(5) 1. 0 d
C1 C0 9 e 0.5 0. 0. 0.388(12) 0 d

loop_
_atom_type_symbol
_atom_type_oxidation_number
Th0 0.000
Fe0 0.000
C0 0.000
